data_7042526
loop_
_publ_author_name
'Lan, Xue'
'Tominaga, Takumi'
'Mochida, Tomoyuki'

_publ_section_title
;
 Coordination abilities of polycyano anions in the solid state:
 coordination geometries and d-d transition energies of mixed-ligand
 solvatochromic copper(ii) complexes with B(CN)4, C(CN)3, and N(CN)2
 anions.
;
_journal_issue 15
_journal_name_full 'Dalton transactions (Cambridge, England : 2003)'
_journal_page_first 5041
_journal_page_last 5047
_journal_paper_doi 10.1039/c7dt00675f
_journal_volume 46
_journal_year 2017
_chemical_formula_sum 'C13 H23 Cu N5 O2'
_chemical_formula_weight 344.90
_space_group_crystal_system monoclinic
_space_group_IT_number 14
_space_group_name_Hall '-P 2yn'
_space_group_name_H-M_alt 'P 1 21/n 1'
_symmetry_space_group_name_Hall '-P 2yn'
_symmetry_space_group_name_H-M 'P 1 21/n 1'
_atom_sites_solution_hydrogens geom
_audit_update_record
;
2017-03-09 deposited with the CCDC.
2017-03-20 downloaded from the CCDC.
;
_cell_angle_alpha 90
_cell_angle_beta 98.2880(10)
_cell_angle_gamma 90
_cell_formula_units_Z 8
_cell_length_a 13.0071(11)
_cell_length_b 8.5237(7)
_cell_length_c 29.578(2)
_cell_measurement_reflns_used 486
_cell_measurement_temperature 100.(2)
_cell_measurement_theta_max 28.0795
_cell_measurement_theta_min 2.7552
_cell_volume 3245.0(4)
_computing_cell_refinement 'APEX3 v2016.5-0 (Bruker AXS)'
_computing_data_collection 'Bruker APEX2'
_computing_data_reduction 'SAINT V8.37A (Bruker AXS Inc., 2015)'
_computing_molecular_graphics 'shelXle (C.B. Huebschle, rev 786)'
_computing_publication_material 'Bruker SHELXTL'
_computing_structure_refinement 'SHELXL-2014/7 (Sheldrick, 2014)'
_computing_structure_solution 'XT, VERSION 2014/5'
_diffrn_ambient_temperature 100.(2)
_diffrn_detector_area_resol_mean 8.3333
_diffrn_measured_fraction_theta_full 0.995
_diffrn_measured_fraction_theta_max 0.995
_diffrn_measurement_device_type 'Bruker APEXII CCD area detector'
_diffrn_measurement_method 'phi an_diffrn_radiation_type '
_diffrn_radiation_monochromator 'Bruker Helios multilayer confocal mirror'
_diffrn_radiation_type '  MoK\a'
_diffrn_radiation_wavelength 0.71073
_diffrn_reflns_av_R_equivalents 0.0246
_diffrn_reflns_av_unetI/netI 0.0274
_diffrn_reflns_limit_h_max 16
_diffrn_reflns_limit_h_min -15
_diffrn_reflns_limit_k_max 10
_diffrn_reflns_limit_k_min -10
_diffrn_reflns_limit_l_max 37
_diffrn_reflns_limit_l_min -35
_diffrn_reflns_number 17914
_diffrn_reflns_theta_full 27.10
_diffrn_reflns_theta_max 27.10
_diffrn_reflns_theta_min 1.39
_exptl_absorpt_coefficient_mu 1.358
_exptl_absorpt_correction_T_max 0.90
_exptl_absorpt_correction_T_min 0.68
_exptl_absorpt_correction_type multi-scan
_exptl_absorpt_process_details
;
SADABS-2016/2 - Bruker AXS area detector scaling and absorption correction
;
_exptl_crystal_colour 'clear pale blue'
_exptl_crystal_density_diffrn 1.412
_exptl_crystal_density_method 'not measured'
_exptl_crystal_description plate
_exptl_crystal_F_000 1448
_exptl_crystal_size_max 0.900
_exptl_crystal_size_mid 0.140
_exptl_crystal_size_min 0.080
_refine_diff_density_max 0.385
_refine_diff_density_min -0.537
_refine_ls_extinction_method none
_refine_ls_goodness_of_fit_ref 1.073
_refine_ls_hydrogen_treatment constr
_refine_ls_matrix_type full
_refine_ls_number_parameters 391
_refine_ls_number_reflns 7099
_refine_ls_number_restraints 0
_refine_ls_restrained_S_all 1.073
_refine_ls_R_factor_all 0.0273
_refine_ls_R_factor_gt 0.0246
_refine_ls_shift/su_max 0.003
_refine_ls_shift/su_mean 0.000
_refine_ls_structure_factor_coef Fsqd
_refine_ls_weighting_details 'w=1/[\s^2^(Fo^2^)+(0.0340P)^2^+1.3332P] where P=(Fo^2^+2Fc^2^)/3'
_refine_ls_weighting_scheme calc
_refine_ls_wR_factor_gt 0.0696
_refine_ls_wR_factor_ref 0.0710
_reflns_number_gt 6455
_reflns_number_total 7099
_reflns_threshold_expression 'I > 2\s(I)'
_cod_data_source_file c7dt00675f1.cif
_cod_data_source_block C0-NCN2
_cod_depositor_comments
;
The following automatic conversions were performed:

'_exptl_absorpt_correction_type' value 'Multi-Scan' changed to
'multi-scan' according to
/home/data/users/saulius/crontab/automatic-downloads/rss-feeds/RSC/lib/dictionaries/cif_core.dic
dictionary named 'cif_core.dic' version 2.4.2 from 2011-04-26.

Automatic conversion script
Id: cif_fix_values 4973 2017-02-22 13:04:09Z antanas 

 Adding full bibliography for 7042523--7042526.cif.
;
_cod_original_cell_volume 3245.0(5)
_cod_database_code 7042526

loop_
_space_group_symop_operation_xyz
'x, y, z'
'-x+1/2, y+1/2, -z+1/2'
'-x, -y, -z'
'x-1/2, -y-1/2, z-1/2'

loop_
_atom_site_type_symbol
_atom_site_label
_atom_site_fract_x
_atom_site_fract_y
_atom_site_fract_z
_atom_site_U_iso_or_equiv
_atom_site_adp_type
_atom_site_calc_flag
_atom_site_refinement_flags_adp
_atom_site_refinement_flags_posn
_atom_site_occupancy
C C1 -0.07083(12) 0.68728(18) 0.51454(5) 0.0208(3) Uani d . . 1
H H1A -0.1444 0.7158 0.5079 0.031 Uiso calc U R 1
H H1B -0.0429 0.7214 0.5455 0.031 Uiso calc U R 1
H H1C -0.0636 0.5732 0.5122 0.031 Uiso calc U R 1
C C2 -0.01175(10) 0.76614(16) 0.48071(5) 0.0140(3) Uani d . . 1
C C3 -0.06506(10) 0.86626(17) 0.44824(5) 0.0148(3) Uani d . . 1
H H3 -0.1375 0.8793 0.4485 0.018 Uiso calc U R 1
C C4 -0.01973(10) 0.94909(16) 0.41529(5) 0.0133(3) Uani d . . 1
C C5 -0.08661(11) 1.05501(19) 0.38250(5) 0.0198(3) Uani d . . 1
H H5A -0.064 1.049 0.3523 0.03 Uiso calc U R 1
H H5B -0.0801 1.1633 0.3937 0.03 Uiso calc U R 1
H H5C -0.1593 1.0216 0.3801 0.03 Uiso calc U R 1
C C6 0.28176(11) 0.78741(18) 0.54406(5) 0.0185(3) Uani d . . 1
H H6A 0.2649 0.8988 0.5467 0.028 Uiso calc U R 1
H H6B 0.3427 0.7615 0.5663 0.028 Uiso calc U R 1
H H6C 0.2225 0.7236 0.5501 0.028 Uiso calc U R 1
C C7 0.32645(12) 0.58456(17) 0.49413(5) 0.0191(3) Uani d . . 1
H H7A 0.3468 0.5612 0.4642 0.029 Uiso calc U R 1
H H7B 0.264 0.5246 0.4979 0.029 Uiso calc U R 1
H H7C 0.3831 0.5554 0.5182 0.029 Uiso calc U R 1
C C8 0.39634(10) 0.84778(17) 0.48857(5) 0.0154(3) Uani d . . 1
H H8A 0.461 0.7911 0.5005 0.019 Uiso calc U R 1
H H8B 0.3968 0.95 0.5045 0.019 Uiso calc U R 1
C C9 0.39163(10) 0.87436(17) 0.43752(5) 0.0148(3) Uani d . . 1
H H9A 0.4488 0.9449 0.4318 0.018 Uiso calc U R 1
H H9B 0.4001 0.7732 0.4221 0.018 Uiso calc U R 1
C C10 0.27563(11) 0.93646(18) 0.36845(4) 0.0161(3) Uani d . . 1
H H10A 0.2117 0.9915 0.356 0.024 Uiso calc U R 1
H H10B 0.2706 0.8263 0.3589 0.024 Uiso calc U R 1
H H10C 0.3349 0.9856 0.357 0.024 Uiso calc U R 1
C C11 0.28608(11) 1.11272(16) 0.43240(5) 0.0170(3) Uani d . . 1
H H11A 0.3415 1.1708 0.4206 0.025 Uiso calc U R 1
H H11B 0.2954 1.1208 0.4658 0.025 Uiso calc U R 1
H H11C 0.2186 1.157 0.4197 0.025 Uiso calc U R 1
C C12 0.13984(10) 0.50017(17) 0.38378(4) 0.0144(3) Uani d . . 1
C C13 0.10539(10) 0.29812(16) 0.33263(5) 0.0145(3) Uani d . . 1
C C14 0.83411(12) 0.2046(2) 0.24714(6) 0.0253(3) Uani d . . 1
H H15A 0.8197 0.0918 0.2449 0.038 Uiso calc U R 1
H H15B 0.9077 0.2214 0.2587 0.038 Uiso calc U R 1
H H15C 0.8176 0.2525 0.2168 0.038 Uiso calc U R 1
C C15 0.76843(11) 0.27874(17) 0.27923(5) 0.0148(3) Uani d . . 1
C C16 0.81584(10) 0.37135(17) 0.31514(5) 0.0147(3) Uani d . . 1
H H17 0.8893 0.3816 0.3187 0.018 Uiso calc U R 1
C C17 0.76314(10) 0.45014(16) 0.34629(4) 0.0132(3) Uani d . . 1
C C18 0.82388(11) 0.55294(19) 0.38196(5) 0.0206(3) Uani d . . 1
H H19A 0.8968 0.5199 0.3867 0.031 Uiso calc U R 1
H H19B 0.7952 0.5435 0.4107 0.031 Uiso calc U R 1
H H19C 0.8192 0.6623 0.3717 0.031 Uiso calc U R 1
C C19 0.43765(12) 0.09710(17) 0.24868(5) 0.0229(3) Uani d . . 1
H H20A 0.3856 0.0686 0.2226 0.034 Uiso calc U R 1
H H20B 0.4136 0.064 0.2771 0.034 Uiso calc U R 1
H H20C 0.5035 0.0448 0.2459 0.034 Uiso calc U R 1
C C20 0.48272(12) 0.31686(19) 0.20470(5) 0.0214(3) Uani d . . 1
H H21A 0.4273 0.2875 0.1801 0.032 Uiso calc U R 1
H H21B 0.5473 0.2639 0.2002 0.032 Uiso calc U R 1
H H21C 0.4931 0.4307 0.2044 0.032 Uiso calc U R 1
C C21 0.35525(10) 0.35049(17) 0.25659(5) 0.0165(3) Uani d . . 1
H H22A 0.2945 0.2875 0.2431 0.02 Uiso calc U R 1
H H22B 0.3512 0.454 0.2413 0.02 Uiso calc U R 1
C C22 0.35360(10) 0.37196(18) 0.30749(5) 0.0162(3) Uani d . . 1
H H23A 0.2929 0.4365 0.3124 0.019 Uiso calc U R 1
H H23B 0.3472 0.2685 0.322 0.019 Uiso calc U R 1
C C23 0.45873(11) 0.44092(18) 0.37896(5) 0.0181(3) Uani d . . 1
H H24A 0.3962 0.4861 0.3887 0.027 Uiso calc U R 1
H H24B 0.5199 0.4996 0.3929 0.027 Uiso calc U R 1
H H24C 0.4654 0.3309 0.3886 0.027 Uiso calc U R 1
C C24 0.45193(11) 0.61725(16) 0.31511(5) 0.0170(3) Uani d . . 1
H H25A 0.4456 0.6252 0.2818 0.025 Uiso calc U R 1
H H25B 0.5174 0.6652 0.3289 0.025 Uiso calc U R 1
H H25C 0.3936 0.672 0.3257 0.025 Uiso calc U R 1
C C26 0.64150(11) -0.17938(15) 0.41749(5) 0.0150(3) Uani d . . 1
C C25 0.59637(11) 0.00135(17) 0.36196(5) 0.0157(3) Uani d . . 1
Cu Cu1 0.56663(2) 0.33226(2) 0.30341(2) 0.01022(6) Uani d . . 1
Cu Cu2 0.18145(2) 0.82150(2) 0.44784(2) 0.01036(6) Uani d . . 1
N N1 0.30461(9) 0.75444(14) 0.49723(4) 0.0123(2) Uani d . . 1
N N3 0.29027(8) 0.94552(13) 0.41899(4) 0.0117(2) Uani d . . 1
N N4 0.18101(10) 0.61103(15) 0.40032(4) 0.0194(3) Uani d . . 1
N N5 0.08722(10) 0.37603(16) 0.36897(4) 0.0232(3) Uani d . . 1
N N6 0.11419(10) 0.22058(16) 0.30127(4) 0.0219(3) Uani d . . 1
N N7 0.45055(8) 0.45005(13) 0.32850(4) 0.0121(2) Uani d . . 1
N N8 0.45309(9) 0.26914(14) 0.24934(4) 0.0134(2) Uani d . . 1
N N9 0.55621(10) 0.11443(15) 0.34651(4) 0.0213(3) Uani d . . 1
N N10 0.64430(10) -0.12844(15) 0.37568(4) 0.0215(3) Uani d . . 1
N N11 0.64374(10) -0.23272(16) 0.45371(4) 0.0224(3) Uani d . . 1
O O1 0.08507(7) 0.73350(12) 0.48463(3) 0.0160(2) Uani d . . 1
O O2 0.07615(7) 0.94373(12) 0.41058(3) 0.0158(2) Uani d . . 1
O O3 0.67117(7) 0.25164(13) 0.27004(3) 0.0170(2) Uani d . . 1
O O4 0.66525(7) 0.44642(12) 0.34659(3) 0.0146(2) Uani d . . 1

loop_
_atom_site_aniso_label
_atom_site_aniso_U_11
_atom_site_aniso_U_22
_atom_site_aniso_U_33
_atom_site_aniso_U_12
_atom_site_aniso_U_13
_atom_site_aniso_U_23
C1 0.0190(7) 0.0202(8) 0.0256(8) -0.0006(6) 0.0113(6) 0.0030(6)
C2 0.0140(6) 0.0110(6) 0.0179(6) -0.0029(5) 0.0059(5) -0.0044(5)
C3 0.0081(6) 0.0164(7) 0.0204(7) -0.0005(5) 0.0034(5) -0.0028(5)
C4 0.0106(6) 0.0127(6) 0.0158(6) -0.0006(5) -0.0005(5) -0.0034(5)
C5 0.0117(6) 0.0247(8) 0.0225(7) 0.0039(6) 0.0009(5) 0.0039(6)
C6 0.0208(7) 0.0212(7) 0.0131(6) -0.0007(6) 0.0015(5) -0.0009(5)
C7 0.0220(7) 0.0114(7) 0.0223(7) 0.0033(6) -0.0019(6) 0.0005(5)
C8 0.0102(6) 0.0171(7) 0.0178(7) -0.0010(5) -0.0018(5) 0.0004(5)
C9 0.0083(6) 0.0161(7) 0.0203(7) 0.0017(5) 0.0026(5) 0.0021(5)
C10 0.0146(6) 0.0200(7) 0.0144(6) 0.0009(6) 0.0041(5) 0.0020(5)
C11 0.0166(7) 0.0103(7) 0.0245(7) -0.0009(5) 0.0047(5) -0.0003(5)
C12 0.0132(6) 0.0168(7) 0.0133(6) 0.0025(5) 0.0023(5) 0.0018(5)
C13 0.0105(6) 0.0121(6) 0.0197(7) -0.0029(5) -0.0021(5) 0.0025(5)
C14 0.0131(7) 0.0343(9) 0.0290(8) 0.0017(6) 0.0045(6) -0.0143(7)
C15 0.0133(7) 0.0145(7) 0.0167(6) 0.0034(5) 0.0025(5) -0.0011(5)
C16 0.0080(6) 0.0160(7) 0.0195(7) 0.0017(5) -0.0002(5) -0.0010(5)
C17 0.0132(6) 0.0113(6) 0.0142(6) 0.0004(5) -0.0015(5) 0.0012(5)
C18 0.0144(7) 0.0221(8) 0.0242(7) -0.0002(6) -0.0015(6) -0.0086(6)
C19 0.0254(8) 0.0138(7) 0.0271(8) -0.0022(6) -0.0046(6) -0.0060(6)
C20 0.0206(8) 0.0299(9) 0.0131(7) 0.0025(6) 0.0009(6) 0.0003(6)
C21 0.0094(6) 0.0192(7) 0.0196(7) 0.0003(5) -0.0023(5) -0.0009(5)
C22 0.0098(6) 0.0174(7) 0.0216(7) -0.0019(5) 0.0034(5) -0.0008(6)
C23 0.0182(7) 0.0231(8) 0.0141(6) -0.0001(6) 0.0065(5) -0.0003(5)
C24 0.0166(7) 0.0120(7) 0.0231(7) 0.0014(5) 0.0057(5) -0.0002(5)
C26 0.0104(6) 0.0104(7) 0.0234(7) 0.0022(5) -0.0003(5) -0.0025(5)
C25 0.0172(7) 0.0160(7) 0.0137(6) -0.0044(6) 0.0014(5) -0.0024(5)
Cu1 0.00770(9) 0.01095(9) 0.01185(9) -0.00003(6) 0.00081(6) -0.00159(5)
Cu2 0.00728(9) 0.01079(9) 0.01306(9) -0.00036(6) 0.00158(6) 0.00143(5)
N1 0.0129(5) 0.0097(6) 0.0139(5) -0.0003(4) 0.0005(4) -0.0003(4)
N3 0.0093(5) 0.0113(5) 0.0146(5) 0.0006(4) 0.0019(4) 0.0002(4)
N4 0.0223(6) 0.0176(7) 0.0178(6) -0.0030(5) 0.0011(5) -0.0037(5)
N5 0.0248(7) 0.0217(7) 0.0247(7) -0.0112(6) 0.0097(5) -0.0083(5)
N6 0.0228(7) 0.0185(6) 0.0240(7) -0.0040(5) 0.0014(5) -0.0042(5)
N7 0.0103(5) 0.0121(6) 0.0143(5) -0.0008(4) 0.0029(4) 0.0000(4)
N8 0.0125(5) 0.0133(6) 0.0137(5) -0.0001(5) -0.0008(4) -0.0015(4)
N9 0.0272(7) 0.0167(6) 0.0189(6) 0.0008(5) -0.0007(5) 0.0032(5)
N10 0.0290(7) 0.0160(6) 0.0198(6) 0.0080(5) 0.0048(5) 0.0020(5)
N11 0.0245(7) 0.0190(7) 0.0236(7) 0.0062(5) 0.0035(5) 0.0035(5)
O1 0.0131(5) 0.0157(5) 0.0199(5) 0.0002(4) 0.0048(4) 0.0041(4)
O2 0.0091(4) 0.0194(5) 0.0190(5) 0.0015(4) 0.0021(4) 0.0055(4)
O3 0.0105(5) 0.0213(5) 0.0189(5) 0.0003(4) 0.0014(4) -0.0075(4)
O4 0.0106(4) 0.0168(5) 0.0161(5) -0.0011(4) 0.0010(4) -0.0045(4)

loop_
_atom_type_symbol
_atom_type_description
_atom_type_scat_dispersion_real
_atom_type_scat_dispersion_imag
_atom_type_scat_source
C C 0.0033 0.0016 'International Tables Vol C Tables 4.2.6.8 and 6.1.1.4'
H H 0.0000 0.0000 'International Tables Vol C Tables 4.2.6.8 and 6.1.1.4'
Cu Cu 0.3201 1.2651 'International Tables Vol C Tables 4.2.6.8 and 6.1.1.4'
N N 0.0061 0.0033 'International Tables Vol C Tables 4.2.6.8 and 6.1.1.4'
O O 0.0106 0.0060 'International Tables Vol C Tables 4.2.6.8 and 6.1.1.4'

loop_
_geom_angle_atom_site_label_1
_geom_angle_atom_site_label_2
_geom_angle_atom_site_label_3
_geom_angle
C2 C1 H1A 109.5
C2 C1 H1B 109.5
H1A C1 H1B 109.5
C2 C1 H1C 109.5
H1A C1 H1C 109.5
H1B C1 H1C 109.5
O1 C2 C3 125.59(12)
O1 C2 C1 115.66(12)
C3 C2 C1 118.75(12)
C2 C3 C4 124.82(12)
C2 C3 H3 117.6
C4 C3 H3 117.6
O2 C4 C3 125.04(12)
O2 C4 C5 115.73(12)
C3 C4 C5 119.22(12)
C4 C5 H5A 109.5
C4 C5 H5B 109.5
H5A C5 H5B 109.5
C4 C5 H5C 109.5
H5A C5 H5C 109.5
H5B C5 H5C 109.5
N1 C6 H6A 109.5
N1 C6 H6B 109.5
H6A C6 H6B 109.5
N1 C6 H6C 109.5
H6A C6 H6C 109.5
H6B C6 H6C 109.5
N1 C7 H7A 109.5
N1 C7 H7B 109.5
H7A C7 H7B 109.5
N1 C7 H7C 109.5
H7A C7 H7C 109.5
H7B C7 H7C 109.5
N1 C8 C9 109.43(11)
N1 C8 H8A 109.8
C9 C8 H8A 109.8
N1 C8 H8B 109.8
C9 C8 H8B 109.8
H8A C8 H8B 108.2
N3 C9 C8 109.55(11)
N3 C9 H9A 109.8
C8 C9 H9A 109.8
N3 C9 H9B 109.8
C8 C9 H9B 109.8
H9A C9 H9B 108.2
N3 C10 H10A 109.5
N3 C10 H10B 109.5
H10A C10 H10B 109.5
N3 C10 H10C 109.5
H10A C10 H10C 109.5
H10B C10 H10C 109.5
N3 C11 H11A 109.5
N3 C11 H11B 109.5
H11A C11 H11B 109.5
N3 C11 H11C 109.5
H11A C11 H11C 109.5
H11B C11 H11C 109.5
N4 C12 N5 173.46(15)
N6 C13 N5 173.85(15)
C15 C14 H15A 109.5
C15 C14 H15B 109.5
H15A C14 H15B 109.5
C15 C14 H15C 109.5
H15A C14 H15C 109.5
H15B C14 H15C 109.5
O3 C15 C16 125.51(12)
O3 C15 C14 115.17(12)
C16 C15 C14 119.31(12)
C15 C16 C17 124.72(12)
C15 C16 H17 117.6
C17 C16 H17 117.6
O4 C17 C16 125.32(12)
O4 C17 C18 115.69(12)
C16 C17 C18 118.96(12)
C17 C18 H19A 109.5
C17 C18 H19B 109.5
H19A C18 H19B 109.5
C17 C18 H19C 109.5
H19A C18 H19C 109.5
H19B C18 H19C 109.5
N8 C19 H20A 109.5
N8 C19 H20B 109.5
H20A C19 H20B 109.5
N8 C19 H20C 109.5
H20A C19 H20C 109.5
H20B C19 H20C 109.5
N8 C20 H21A 109.5
N8 C20 H21B 109.5
H21A C20 H21B 109.5
N8 C20 H21C 109.5
H21A C20 H21C 109.5
H21B C20 H21C 109.5
N8 C21 C22 109.41(11)
N8 C21 H22A 109.8
C22 C21 H22A 109.8
N8 C21 H22B 109.8
C22 C21 H22B 109.8
H22A C21 H22B 108.2
N7 C22 C21 109.70(11)
N7 C22 H23A 109.7
C21 C22 H23A 109.7
N7 C22 H23B 109.7
C21 C22 H23B 109.7
H23A C22 H23B 108.2
N7 C23 H24A 109.5
N7 C23 H24B 109.5
H24A C23 H24B 109.5
N7 C23 H24C 109.5
H24A C23 H24C 109.5
H24B C23 H24C 109.5
N7 C24 H25A 109.5
N7 C24 H25B 109.5
H25A C24 H25B 109.5
N7 C24 H25C 109.5
H25A C24 H25C 109.5
H25B C24 H25C 109.5
N11 C26 N10 175.15(15)
N9 C25 N10 174.69(15)
O3 Cu1 O4 93.90(4)
O3 Cu1 N7 168.48(5)
O4 Cu1 N7 88.14(4)
O3 Cu1 N8 89.37(4)
O4 Cu1 N8 164.58(5)
N7 Cu1 N8 85.78(5)
O3 Cu1 N9 95.75(5)
O4 Cu1 N9 97.37(4)
N7 Cu1 N9 95.23(5)
N8 Cu1 N9 97.29(5)
O1 Cu2 O2 93.81(4)
O1 Cu2 N3 168.82(4)
O2 Cu2 N3 87.69(4)
O1 Cu2 N1 89.67(4)
O2 Cu2 N1 162.90(5)
N3 Cu2 N1 85.76(4)
O1 Cu2 N4 95.62(4)
O2 Cu2 N4 97.70(4)
N3 Cu2 N4 95.16(4)
N1 Cu2 N4 98.61(5)
C7 N1 C6 107.98(11)
C7 N1 C8 110.28(11)
C6 N1 C8 109.45(11)
C7 N1 Cu2 111.06(8)
C6 N1 Cu2 111.39(9)
C8 N1 Cu2 106.68(8)
C10 N3 C11 108.40(11)
C10 N3 C9 109.25(10)
C11 N3 C9 111.07(11)
C10 N3 Cu2 113.41(8)
C11 N3 Cu2 109.30(8)
C9 N3 Cu2 105.42(8)
C12 N4 Cu2 149.57(11)
C12 N5 C13 122.59(13)
C24 N7 C22 111.27(11)
C24 N7 C23 108.54(11)
C22 N7 C23 109.39(10)
C24 N7 Cu1 109.78(8)
C22 N7 Cu1 104.85(8)
C23 N7 Cu1 113.01(8)
C19 N8 C20 108.18(11)
C19 N8 C21 110.22(11)
C20 N8 C21 109.67(11)
C19 N8 Cu1 110.22(9)
C20 N8 Cu1 111.44(9)
C21 N8 Cu1 107.13(8)
C25 N9 Cu1 147.46(12)
C25 N10 C26 119.67(13)
C2 O1 Cu2 125.22(9)
C4 O2 Cu2 125.47(9)
C15 O3 Cu1 125.44(9)
C17 O4 Cu1 125.11(9)

loop_
_geom_bond_atom_site_label_1
_geom_bond_atom_site_label_2
_geom_bond_distance
C1 C2 1.5050(19)
C1 H1A 0.98
C1 H1B 0.98
C1 H1C 0.98
C2 O1 1.2785(17)
C2 C3 1.393(2)
C3 C4 1.4007(19)
C3 H3 0.95
C4 O2 1.2755(16)
C4 C5 1.5064(19)
C5 H5A 0.98
C5 H5B 0.98
C5 H5C 0.98
C6 N1 1.4849(17)
C6 H6A 0.98
C6 H6B 0.98
C6 H6C 0.98
C7 N1 1.4810(18)
C7 H7A 0.98
C7 H7B 0.98
C7 H7C 0.98
C8 N1 1.4867(17)
C8 C9 1.5193(19)
C8 H8A 0.99
C8 H8B 0.99
C9 N3 1.4826(17)
C9 H9A 0.99
C9 H9B 0.99
C10 N3 1.4816(17)
C10 H10A 0.98
C10 H10B 0.98
C10 H10C 0.98
C11 N3 1.4823(17)
C11 H11A 0.98
C11 H11B 0.98
C11 H11C 0.98
C12 N4 1.1591(19)
C12 N5 1.3013(19)
C13 N6 1.1582(19)
C13 N5 1.3135(19)
C14 C15 1.5044(19)
C14 H15A 0.98
C14 H15B 0.98
C14 H15C 0.98
C15 O3 1.2762(17)
C15 C16 1.3940(19)
C16 C17 1.3970(19)
C16 H17 0.95
C17 O4 1.2749(16)
C17 C18 1.5050(18)
C18 H19A 0.98
C18 H19B 0.98
C18 H19C 0.98
C19 N8 1.4799(19)
C19 H20A 0.98
C19 H20B 0.98
C19 H20C 0.98
C20 N8 1.4846(18)
C20 H21A 0.98
C20 H21B 0.98
C20 H21C 0.98
C21 N8 1.4916(18)
C21 C22 1.5199(19)
C21 H22A 0.99
C21 H22B 0.99
C22 N7 1.4811(17)
C22 H23A 0.99
C22 H23B 0.99
C23 N7 1.4831(17)
C23 H24A 0.98
C23 H24B 0.98
C23 H24C 0.98
C24 N7 1.4800(18)
C24 H25A 0.98
C24 H25B 0.98
C24 H25C 0.98
C26 N11 1.160(2)
C26 N10 1.3162(19)
C25 N9 1.158(2)
C25 N10 1.3054(19)
Cu1 O3 1.9190(10)
Cu1 O4 1.9367(9)
Cu1 N7 2.0398(11)
Cu1 N8 2.0850(11)
Cu1 N9 2.2673(13)
Cu2 O1 1.9266(10)
Cu2 O2 1.9342(10)
Cu2 N3 2.0487(11)
Cu2 N1 2.0862(11)
Cu2 N4 2.2785(12)
